data_9000050
loop_
_publ_author_name
'Frueh, A. J.'

_publ_section_title
;
 The crystal structure of claudetite (monoclinic As2O3)
;
_journal_name_full 'American Mineralogist'
_journal_page_first 833
_journal_page_last 850
_journal_volume 36
_journal_year 1951
_chemical_formula_sum 'As2 O3'
_chemical_name_mineral Claudetite
_space_group_IT_number 14
_symmetry_space_group_name_Hall '-P 2yn'
_symmetry_space_group_name_H-M 'P 1 21/n 1'
_cell_angle_alpha 90
_cell_angle_beta 93.82
_cell_angle_gamma 90
_cell_length_a 5.25
_cell_length_b 12.87
_cell_length_c 4.54
_cell_formula_units_Z 4
_cell_volume 306.075
_database_code_amcsd 0000053
_exptl_crystal_density_diffrn 4.293
_cod_database_code 9000050

loop_
_space_group_symop_operation_xyz
x,y,z
1/2+x,1/2-y,1/2+z
1/2-x,1/2+y,1/2-z
-x,-y,-z

loop_
_atom_site_label
_atom_site_fract_x
_atom_site_fract_y
_atom_site_fract_z
As1 0.25800 0.10200 0.04000
As2 0.36300 0.35200 0.00700
O1 0.45000 0.22000 0.03000
O2 0.62000 0.41000 0.18000
O3 0.95000 0.16000 0.13000

loop_
_cod_related_entry_id
_cod_related_entry_database
_cod_related_entry_code
1 AMCSD 0000053
